data_1569788
loop_
_publ_author_name
'Motaln, Klemen'
'Cotman, Andrej Emanuel'
'Lozin&#x161;ek, Matic'

_publ_section_title
;
 (<i>S</i>)-2-[(<i>S</i>)-2,2,2-Tri-fluoro-1-hy-droxy-eth-yl]-1-tetra-lone.
;
_journal_coeditor_code WM4178
_journal_issue 'Pt 1'
_journal_name_full IUCrData
_journal_page_first x221209
_journal_paper_doi 10.1107/S2414314622012093
_journal_volume 8
_journal_year 2023
_chemical_absolute_configuration ad
_chemical_formula_iupac 'C12 H11 F3 O2'
_chemical_formula_moiety 'C12 H11 F3 O2'
_chemical_formula_sum 'C12 H11 F3 O2'
_chemical_formula_weight 244.21
_chemical_name_systematic
;
(<i>S</i>)-2-[(<i>S</i>)-2,2,2-Trifluoro-1-hydroxyethyl]-1-tetralone
;
_space_group_crystal_system monoclinic
_space_group_IT_number 4
_space_group_name_Hall 'P 2yb'
_space_group_name_H-M_alt 'P 1 21 1'
_atom_sites_solution_hydrogens difmap
_atom_sites_solution_primary iterative
_audit_creation_method
;
Olex2 1.5
(compiled 2022.04.07 svn.rca3783a0 for OlexSys, GUI svn.r6498)
;
_cell_angle_alpha 90
_cell_angle_beta 97.8459(13)
_cell_angle_gamma 90
_cell_formula_units_Z 2
_cell_length_a 8.23147(11)
_cell_length_b 7.16385(9)
_cell_length_c 9.24494(14)
_cell_measurement_reflns_used 11151
_cell_measurement_temperature 100.00(10)
_cell_measurement_theta_max 75.9280
_cell_measurement_theta_min 4.8180
_cell_volume 540.062(13)
_computing_cell_refinement
;
CrysAlisPro (Rigaku OD, 2022)
;
_computing_data_collection
;
CrysAlisPro (Rigaku OD, 2022)
;
_computing_data_reduction
;
CrysAlisPro (Rigaku OD, 2022)
;
_computing_molecular_graphics
;
Olex2 (Dolomanov <i>et al.</i>,  2009), DIAMOND (Brandenburg,
2005)
;
_computing_publication_material
;
publCIF (Westrip, 2010)
;
_computing_structure_refinement
;
SHELXL (Sheldrick, 2015)
;
_computing_structure_solution
;
SUPERFLIP  (Palatinus & Chapuis, 2007; Palatinus & van der Lee,
2008;
Palatinus <i>et al.</i>,  2012)
;
_diffrn_ambient_temperature 100.00(10)
_diffrn_detector 'Hybrid Pixel Array Detector'
_diffrn_detector_area_resol_mean 13.3333
_diffrn_measured_fraction_theta_full 1.000
_diffrn_measured_fraction_theta_max 0.996
_diffrn_measurement_device 'four-circle diffractometer'
_diffrn_measurement_device_type 'XtaLAB Synergy-S, Dualflex, Eiger2 R CdTe 1M'
_diffrn_measurement_method '\w scans'
_diffrn_radiation_monochromator mirror
_diffrn_radiation_probe x-ray
_diffrn_radiation_type 'Cu K\a'
_diffrn_radiation_wavelength 1.54184
_diffrn_reflns_av_R_equivalents 0.0246
_diffrn_reflns_av_unetI/netI 0.0133
_diffrn_reflns_limit_h_max 10
_diffrn_reflns_limit_h_min -10
_diffrn_reflns_limit_k_max 8
_diffrn_reflns_limit_k_min -9
_diffrn_reflns_limit_l_max 11
_diffrn_reflns_limit_l_min -11
_diffrn_reflns_number 13577
_diffrn_reflns_theta_full 67.684
_diffrn_reflns_theta_max 76.000
_diffrn_reflns_theta_min 4.829
_diffrn_source 'micro-focus sealed X-ray tube'
_exptl_absorpt_coefficient_mu 1.181
_exptl_absorpt_correction_T_max 1.000
_exptl_absorpt_correction_T_min 0.832
_exptl_absorpt_correction_type gaussian
_exptl_absorpt_process_details
;
(CrysAlisPro; Rigaku OD, 2022)
;
_exptl_crystal_colour colourless
_exptl_crystal_density_diffrn 1.502
_exptl_crystal_description irregular
_exptl_crystal_F_000 252
_exptl_crystal_size_max 0.156
_exptl_crystal_size_mid 0.099
_exptl_crystal_size_min 0.072
_refine_diff_density_max 0.137
_refine_diff_density_min -0.138
_refine_ls_abs_structure_details
;
Flack <i>x</i> determined using 976 quotients
[(<i>I</i>^+^)--(<i>I</i>^--^)]/[(<i>I</i>^+^)+(<i>I</i>^--^)]
(Parsons <i>et al.</i>, 2013)
;
_refine_ls_abs_structure_Flack -0.07(3)
_refine_ls_extinction_method none
_refine_ls_goodness_of_fit_ref 1.061
_refine_ls_hydrogen_treatment refall
_refine_ls_matrix_type full
_refine_ls_number_parameters 198
_refine_ls_number_reflns 2210
_refine_ls_number_restraints 1
_refine_ls_restrained_S_all 1.061
_refine_ls_R_factor_all 0.0218
_refine_ls_R_factor_gt 0.0215
_refine_ls_shift/su_max 0.000
_refine_ls_shift/su_mean 0.000
_refine_ls_structure_factor_coef Fsqd
_refine_ls_weighting_details 'w=1/[\s^2^(Fo^2^)+(0.0312P)^2^+0.0761P] where P=(Fo^2^+2Fc^2^)/3'
_refine_ls_weighting_scheme calc
_refine_ls_wR_factor_gt 0.0557
_refine_ls_wR_factor_ref 0.0559
_reflns_number_gt 2186
_reflns_number_total 2210
_reflns_threshold_expression 'I > 2\s(I)'
_cod_data_source_file wm4178.cif
_cod_data_source_block I
_cod_database_code 1569788
_shelx_space_group_comment
;
The symmetry employed for this shelxl refinement is uniquely defined
by the following loop, which should always be used as a source of
symmetry information in preference to the above space-group names.
They are only intended as comments.
;
_shelx_estimated_absorpt_t_min 0.837
_shelx_estimated_absorpt_t_max 0.920

loop_
_space_group_symop_operation_xyz
'x, y, z'
'-x, y+1/2, -z'

loop_
_atom_site_type_symbol
_atom_site_label
_atom_site_fract_x
_atom_site_fract_y
_atom_site_fract_z
_atom_site_U_iso_or_equiv
_atom_site_adp_type
_atom_site_calc_flag
_atom_site_occupancy
_atom_site_disorder_assembly
_atom_site_disorder_group
F F2 0.26550(14) 0.33275(16) 1.13591(11) 0.0382(3) Uani d 1 . .
F F1 0.04271(12) 0.42167(17) 1.00572(12) 0.0399(3) Uani d 1 . .
F F3 0.18733(16) 0.20130(15) 0.92934(12) 0.0410(3) Uani d 1 . .
O O1 0.35100(16) 0.86561(17) 0.83139(13) 0.0334(3) Uani d 1 . .
O O2 0.44946(14) 0.4422(2) 0.91134(13) 0.0332(3) Uani d 1 . .
C C10 0.27986(17) 0.8069(2) 0.58052(17) 0.0193(3) Uani d 1 . .
C C1 0.28808(18) 0.7590(2) 0.73748(16) 0.0213(3) Uani d 1 . .
C C5 0.20219(17) 0.6892(2) 0.47174(16) 0.0189(3) Uani d 1 . .
C C2 0.21111(17) 0.5750(2) 0.77698(16) 0.0201(3) Uani d 1 . .
C C9 0.34870(17) 0.9768(2) 0.54318(18) 0.0239(3) Uani d 1 . .
C C6 0.19256(18) 0.7460(2) 0.32605(17) 0.0240(3) Uani d 1 . .
C C12 0.1966(2) 0.3660(2) 0.99739(17) 0.0276(3) Uani d 1 . .
C C3 0.21572(18) 0.4307(2) 0.65536(16) 0.0209(3) Uani d 1 . .
C C11 0.29360(18) 0.5124(2) 0.92764(16) 0.0239(3) Uani d 1 . .
C C8 0.33780(18) 1.0304(2) 0.3984(2) 0.0279(3) Uani d 1 . .
C C4 0.12924(17) 0.5066(2) 0.51106(16) 0.0219(3) Uani d 1 . .
C C7 0.25885(19) 0.9149(3) 0.28981(18) 0.0277(3) Uani d 1 . .
H H2A 0.099(2) 0.599(3) 0.786(2) 0.020(4) Uiso d 1 . .
H H3A 0.332(2) 0.396(3) 0.6443(19) 0.019(4) Uiso d 1 . .
H H4B 0.140(2) 0.413(3) 0.432(2) 0.024(4) Uiso d 1 . .
H H11 0.298(2) 0.619(3) 0.993(2) 0.024(5) Uiso d 1 . .
H H9 0.406(2) 1.054(3) 0.620(2) 0.028(5) Uiso d 1 . .
H H4A 0.010(2) 0.524(3) 0.519(2) 0.020(4) Uiso d 1 . .
H H3B 0.165(2) 0.314(3) 0.680(2) 0.030(5) Uiso d 1 . .
H H6 0.138(2) 0.665(3) 0.247(2) 0.026(5) Uiso d 1 . .
H H7 0.253(2) 0.948(3) 0.188(2) 0.034(5) Uiso d 1 . .
H H8 0.385(3) 1.146(3) 0.374(2) 0.033(5) Uiso d 1 . .
H H2 0.501(3) 0.433(4) 0.990(3) 0.051(7) Uiso d 1 . .

loop_
_atom_site_aniso_label
_atom_site_aniso_U_11
_atom_site_aniso_U_22
_atom_site_aniso_U_33
_atom_site_aniso_U_12
_atom_site_aniso_U_13
_atom_site_aniso_U_23
F2 0.0466(6) 0.0452(6) 0.0231(5) 0.0074(5) 0.0064(4) 0.0138(4)
F1 0.0298(5) 0.0523(7) 0.0399(6) 0.0069(5) 0.0137(4) 0.0133(5)
F3 0.0648(7) 0.0252(5) 0.0356(6) -0.0015(5) 0.0162(5) 0.0049(4)
O1 0.0438(7) 0.0273(6) 0.0248(5) -0.0048(5) -0.0104(5) -0.0034(5)
O2 0.0229(5) 0.0555(8) 0.0204(5) 0.0102(5) 0.0001(4) 0.0107(5)
C10 0.0154(6) 0.0193(7) 0.0221(7) 0.0025(5) -0.0008(5) 0.0012(5)
C1 0.0201(6) 0.0207(7) 0.0212(7) 0.0022(5) -0.0039(5) -0.0006(6)
C5 0.0156(6) 0.0211(7) 0.0197(7) 0.0016(5) 0.0011(5) 0.0002(5)
C2 0.0189(7) 0.0222(7) 0.0184(7) 0.0012(6) -0.0007(5) 0.0025(6)
C9 0.0179(6) 0.0201(7) 0.0322(8) 0.0009(5) -0.0017(6) 0.0021(6)
C6 0.0219(7) 0.0296(8) 0.0206(7) 0.0026(6) 0.0028(5) 0.0005(6)
C12 0.0304(8) 0.0305(9) 0.0226(7) 0.0066(6) 0.0064(6) 0.0045(6)
C3 0.0232(7) 0.0173(6) 0.0216(7) -0.0021(6) 0.0009(5) 0.0017(6)
C11 0.0236(7) 0.0290(8) 0.0186(7) 0.0038(6) 0.0012(5) 0.0032(6)
C8 0.0202(6) 0.0260(8) 0.0377(9) -0.0009(6) 0.0041(6) 0.0093(7)
C4 0.0233(7) 0.0211(7) 0.0200(7) -0.0037(6) -0.0011(5) -0.0009(6)
C7 0.0244(7) 0.0339(8) 0.0257(8) 0.0048(7) 0.0072(6) 0.0086(7)

loop_
_atom_type_symbol
_atom_type_description
_atom_type_scat_dispersion_real
_atom_type_scat_dispersion_imag
_atom_type_scat_source
C C 0.0181 0.0091 'International Tables Vol C Tables 4.2.6.8 and 6.1.1.4'
H H 0.0000 0.0000 'International Tables Vol C Tables 4.2.6.8 and 6.1.1.4'
F F 0.0727 0.0534 'International Tables Vol C Tables 4.2.6.8 and 6.1.1.4'
O O 0.0492 0.0322 'International Tables Vol C Tables 4.2.6.8 and 6.1.1.4'

loop_
_exptl_crystal_face_index_h
_exptl_crystal_face_index_k
_exptl_crystal_face_index_l
_exptl_crystal_face_perp_dist
1 0 -2 0.0385
-1 -1 2 0.0520
1 -1 -2 0.0469
0 -1 0 0.0748
1 1 -2 0.0567
0 0 1 0.0447
0 0 -1 0.0312
2 1 0 0.0554
2 1 -2 0.0539
-1 0 0 0.0468
1 0 0 0.0318
-1 1 -2 0.0411
1 -1 2 0.0305
-2 2 -1 0.0440
1 -1 1 0.0308
-1 2 0 0.0633
-3 1 5 0.0542
0 4 2 0.0735
2 3 3 0.0681
2 1 2 0.0524
2 0 -1 0.0335
2 -1 1 0.0292
0 -1 -1 0.0668
0 -1 -2 0.0538
1 2 0 0.0757

loop_
_geom_angle_atom_site_label_1
_geom_angle_atom_site_label_2
_geom_angle_atom_site_label_3
_geom_angle_site_symmetry_1
_geom_angle_site_symmetry_3
_geom_angle
_geom_angle_publ_flag
C11 O2 H2 . . 108(2) ?
C5 C10 C1 . . 121.31(13) ?
C5 C10 C9 . . 120.36(14) ?
C9 C10 C1 . . 118.31(13) ?
O1 C1 C10 . . 120.71(15) ?
O1 C1 C2 . . 121.37(14) ?
C10 C1 C2 . . 117.90(12) ?
C10 C5 C6 . . 118.53(14) ?
C10 C5 C4 . . 120.58(12) ?
C6 C5 C4 . . 120.89(13) ?
C1 C2 C3 . . 110.74(12) ?
C1 C2 C11 . . 108.84(12) ?
C1 C2 H2A . . 107.6(12) ?
C3 C2 H2A . . 107.9(11) ?
C11 C2 C3 . . 114.71(12) ?
C11 C2 H2A . . 106.8(11) ?
C10 C9 H9 . . 118.9(12) ?
C8 C9 C10 . . 120.21(14) ?
C8 C9 H9 . . 120.8(12) ?
C5 C6 H6 . . 120.1(12) ?
C7 C6 C5 . . 120.92(15) ?
C7 C6 H6 . . 118.9(12) ?
F2 C12 C11 . . 110.43(13) ?
F1 C12 F2 . . 106.02(12) ?
F1 C12 C11 . . 112.07(13) ?
F3 C12 F2 . . 106.31(13) ?
F3 C12 F1 . . 107.23(14) ?
F3 C12 C11 . . 114.29(13) ?
C2 C3 H3A . . 111.1(11) ?
C2 C3 H3B . . 110.7(12) ?
C4 C3 C2 . . 110.27(12) ?
C4 C3 H3A . . 109.6(10) ?
C4 C3 H3B . . 110.3(12) ?
H3A C3 H3B . . 104.7(16) ?
O2 C11 C2 . . 107.78(12) ?
O2 C11 C12 . . 109.84(13) ?
O2 C11 H11 . . 113.2(12) ?
C2 C11 H11 . . 108.1(12) ?
C12 C11 C2 . . 113.33(12) ?
C12 C11 H11 . . 104.8(12) ?
C9 C8 C7 . . 119.65(15) ?
C9 C8 H8 . . 119.7(13) ?
C7 C8 H8 . . 120.7(13) ?
C5 C4 C3 . . 111.57(12) ?
C5 C4 H4B . . 109.4(11) ?
C5 C4 H4A . . 109.5(11) ?
C3 C4 H4B . . 108.6(11) ?
C3 C4 H4A . . 109.1(11) ?
H4B C4 H4A . . 108.5(15) ?
C6 C7 C8 . . 120.31(15) ?
C6 C7 H7 . . 118.7(13) ?
C8 C7 H7 . . 120.9(13) ?

loop_
_geom_bond_atom_site_label_1
_geom_bond_atom_site_label_2
_geom_bond_site_symmetry_2
_geom_bond_distance
_geom_bond_publ_flag
F2 C12 . 1.3490(18) ?
F1 C12 . 1.3405(19) ?
F3 C12 . 1.335(2) ?
O1 C1 . 1.2176(19) ?
O2 C11 . 1.4053(18) ?
O2 H2 . 0.79(3) ?
C10 C1 . 1.484(2) ?
C10 C5 . 1.398(2) ?
C10 C9 . 1.405(2) ?
C1 C2 . 1.528(2) ?
C5 C6 . 1.399(2) ?
C5 C4 . 1.505(2) ?
C2 C3 . 1.531(2) ?
C2 C11 . 1.531(2) ?
C2 H2A . 0.956(19) ?
C9 C8 . 1.383(2) ?
C9 H9 . 0.97(2) ?
C6 C7 . 1.387(2) ?
C6 H6 . 0.99(2) ?
C12 C11 . 1.514(2) ?
C3 C4 . 1.5241(19) ?
C3 H3A . 1.006(18) ?
C3 H3B . 0.97(2) ?
C11 H11 . 0.98(2) ?
C8 C7 . 1.392(3) ?
C8 H8 . 0.95(2) ?
C4 H4B . 1.00(2) ?
C4 H4A . 1.005(19) ?
C7 H7 . 0.96(2) ?

loop_
_geom_hbond_atom_site_label_D
_geom_hbond_atom_site_label_H
_geom_hbond_atom_site_label_A
_geom_hbond_site_symmetry_A
_geom_hbond_distance_DH
_geom_hbond_distance_HA
_geom_hbond_distance_DA
_geom_hbond_angle_DHA
_geom_hbond_publ_flag
O2 H2 O1 2_647 0.79(3) 1.97(3) 2.7548(16) 168(3) yes

loop_
_geom_torsion_atom_site_label_1
_geom_torsion_atom_site_label_2
_geom_torsion_atom_site_label_3
_geom_torsion_atom_site_label_4
_geom_torsion_site_symmetry_1
_geom_torsion_site_symmetry_2
_geom_torsion_site_symmetry_3
_geom_torsion_site_symmetry_4
_geom_torsion
_geom_torsion_publ_flag
F2 C12 C11 O2 . . . . 66.50(16) ?
F2 C12 C11 C2 . . . . -172.89(13) ?
F1 C12 C11 O2 . . . . -175.54(13) ?
F1 C12 C11 C2 . . . . -54.93(18) ?
F3 C12 C11 O2 . . . . -53.29(17) ?
F3 C12 C11 C2 . . . . 67.31(18) ?
O1 C1 C2 C3 . . . . -153.04(14) ?
O1 C1 C2 C11 . . . . -26.05(19) ?
C10 C1 C2 C3 . . . . 28.63(17) ?
C10 C1 C2 C11 . . . . 155.61(13) ?
C10 C5 C6 C7 . . . . 0.2(2) ?
C10 C5 C4 C3 . . . . -26.80(19) ?
C10 C9 C8 C7 . . . . -0.3(2) ?
C1 C10 C5 C6 . . . . 177.35(14) ?
C1 C10 C5 C4 . . . . -2.1(2) ?
C1 C10 C9 C8 . . . . -177.34(14) ?
C1 C2 C3 C4 . . . . -56.81(15) ?
C1 C2 C11 O2 . . . . -75.25(16) ?
C1 C2 C11 C12 . . . . 162.99(13) ?
C5 C10 C1 O1 . . . . -177.41(14) ?
C5 C10 C1 C2 . . . . 0.9(2) ?
C5 C10 C9 C8 . . . . 1.0(2) ?
C5 C6 C7 C8 . . . . 0.6(2) ?
C2 C3 C4 C5 . . . . 56.14(16) ?
C9 C10 C1 O1 . . . . 1.0(2) ?
C9 C10 C1 C2 . . . . 179.31(12) ?
C9 C10 C5 C6 . . . . -1.0(2) ?
C9 C10 C5 C4 . . . . 179.61(13) ?
C9 C8 C7 C6 . . . . -0.5(2) ?
C6 C5 C4 C3 . . . . 153.81(14) ?
C3 C2 C11 O2 . . . . 49.43(17) ?
C3 C2 C11 C12 . . . . -72.34(16) ?
C11 C2 C3 C4 . . . . 179.52(12) ?
C4 C5 C6 C7 . . . . 179.58(13) ?
